data_7042068
loop_
_publ_author_name
'Konarev, Dmitri V.'
'Khasanov, Salavat S.'
'Ishikawa, Manabu'
'Otsuka, Akihiro'
'Yamochi, Hideki'
'Saito, Gunzi'
'Lyubovskaya, Rimma N.'

_publ_section_title
;
 Charge transfer complexes of metal-free phthalocyanine radical anions
 with decamethylmetallocenium cations:
 (Cp*2Co(+))(H2Pc&#x02D9;(-))&#x00B7;solvent and
 (Cp*2Cr(+))(H2Pc&#x02D9;(-))&#x00B7;4C6H4Cl2.
;
_journal_issue 11
_journal_name_full 'Dalton transactions (Cambridge, England : 2003)'
_journal_page_first 3492
_journal_page_last 3499
_journal_paper_doi 10.1039/c7dt00336f
_journal_volume 46
_journal_year 2017
_chemical_compound_source no
_chemical_formula_moiety 'C32 H18 N8, C20 H30 Co, 0.5(C6 H4 Cl2), 0.7(C7 H5 N), 0.3(C6 H14)'
_chemical_formula_sum 'C61.7 H57.65 Cl Co N8.7'
_chemical_formula_weight 1015.51
_chemical_melting_point ?
_chemical_name_common no
_chemical_name_systematic
'complex of decamethylcobaltocene with metal-free phthaloyanine, dichlorobenzene, benzonitrile, n-hexane solvate '
_chemical_properties_physical ', Air-sensitive,Moisture-sensitive'
_space_group_crystal_system triclinic
_space_group_IT_number 2
_space_group_name_Hall '-P 1'
_space_group_name_H-M_alt 'P -1'
_symmetry_space_group_name_Hall '-P 1'
_symmetry_space_group_name_H-M 'P -1'
_atom_sites_solution_hydrogens geom
_atom_sites_solution_primary direct
_atom_sites_solution_secondary difmap
_audit_creation_date
;
'Fri Nov 16 17:45:40 2012'
;
_audit_creation_method SHELXL-2013
_audit_update_record
;
2017-01-26 deposited with the CCDC.
2017-02-14 downloaded from the CCDC.
;
_cell_angle_alpha 90.130(13)
_cell_angle_beta 101.362(14)
_cell_angle_gamma 103.949(13)
_cell_formula_units_Z 4
_cell_length_a 14.339(2)
_cell_length_b 18.376(3)
_cell_length_c 20.764(3)
_cell_measurement_reflns_used 3081
_cell_measurement_temperature 150(1)
_cell_measurement_theta_max 29.8937
_cell_measurement_theta_min 1.4863
_cell_volume 5198.7(14)
_computing_cell_refinement
;
CrysAlisPro, Agilent Technologies,
Version 1.171.35.21 (release 20-01-2012 CrysAlis171 .NET)
(compiled Jan 23 2012,18:06:46)
;
_computing_data_collection
;
CrysAlisPro, Agilent Technologies,
Version 1.171.35.21 (release 20-01-2012 CrysAlis171 .NET)
(compiled Jan 23 2012,18:06:46)
;
_computing_data_reduction
;
CrysAlisPro, Agilent Technologies,
Version 1.171.35.21 (release 20-01-2012 CrysAlis171 .NET)
(compiled Jan 23 2012,18:06:46)
;
_computing_molecular_graphics WinGx
_computing_publication_material WinGx
_computing_structure_refinement 'SHELXL-2013 (Sheldrick, 2013)'
_computing_structure_solution 'SHELXS-2013 (Sheldrick, 2013)'
_diffrn_ambient_temperature 150(1)
_diffrn_detector_area_resol_mean 10.4752
_diffrn_measured_fraction_theta_full 0.981
_diffrn_measured_fraction_theta_max 0.795
_diffrn_measurement_device_type 'Xcalibur, Ruby, Gemini'
_diffrn_measurement_method '\w scans'
_diffrn_radiation_monochromator graphite
_diffrn_radiation_source 'Enhance (Mo) X-ray Source'
_diffrn_radiation_type 'Mo K\a'
_diffrn_radiation_wavelength 0.7107
_diffrn_reflns_av_R_equivalents 0.1879
_diffrn_reflns_av_unetI/netI 0.4788
_diffrn_reflns_Laue_measured_fraction_full 0.981
_diffrn_reflns_Laue_measured_fraction_max 0.795
_diffrn_reflns_limit_h_max 18
_diffrn_reflns_limit_h_min -14
_diffrn_reflns_limit_k_max 25
_diffrn_reflns_limit_k_min -24
_diffrn_reflns_limit_l_max 28
_diffrn_reflns_limit_l_min -27
_diffrn_reflns_number 46575
_diffrn_reflns_point_group_measured_fraction_full 0.981
_diffrn_reflns_point_group_measured_fraction_max 0.795
_diffrn_reflns_theta_full 25.242
_diffrn_reflns_theta_max 29.769
_diffrn_reflns_theta_min 1.480
_exptl_absorpt_coefficient_mu 0.431
_exptl_absorpt_correction_T_max 1.00000
_exptl_absorpt_correction_T_min 0.92876
_exptl_absorpt_correction_type multi-scan
_exptl_absorpt_process_details
;
CrysAlisPro, Agilent Technologies,
Version 1.171.35.21 (release 20-01-2012 CrysAlis171 .NET)
(compiled Jan 23 2012,18:06:46)
Empirical absorption correction using spherical harmonics,
implemented in SCALE3 ABSPACK scaling algorithm.
;
_exptl_crystal_colour black
_exptl_crystal_density_diffrn 1.298
_exptl_crystal_description plate
_exptl_crystal_F_000 2134
_exptl_crystal_preparation ', Magnetic properties'
_exptl_crystal_recrystallization_method 'Re-crystallisation from solvent: o-dichlorobenzene'
_exptl_crystal_size_max 0.200
_exptl_crystal_size_mid 0.050
_exptl_crystal_size_min 0.010
_refine_diff_density_max 0.337
_refine_diff_density_min -0.419
_refine_diff_density_rms 0.065
_refine_ls_extinction_method none
_refine_ls_goodness_of_fit_ref 0.976
_refine_ls_hydrogen_treatment constr
_refine_ls_matrix_type full
_refine_ls_number_parameters 1555
_refine_ls_number_reflns 23594
_refine_ls_number_restraints 1173
_refine_ls_restrained_S_all 0.956
_refine_ls_R_factor_all 0.4336
_refine_ls_R_factor_gt 0.1182
_refine_ls_shift/su_max 0.001
_refine_ls_shift/su_mean 0.000
_refine_ls_structure_factor_coef Fsqd
_refine_ls_weighting_details 'w=1/[\s^2^(Fo^2^)+(0.0274P)^2^] where P=(Fo^2^+2Fc^2^)/3'
_refine_ls_weighting_scheme calc
_refine_ls_wR_factor_gt 0.1444
_refine_ls_wR_factor_ref 0.2503
_reflns_Friedel_coverage 0.000
_reflns_number_gt 5358
_reflns_number_total 23594
_reflns_threshold_expression 'I > 2\s(I)'
_cod_data_source_file c7dt00336f2.cif
_cod_data_source_block PMCp2CoH2Pc
_cod_depositor_comments
;
The following automatic conversions were performed:

'_chemical_melting_point' value 'not measured' was changed to '?' -
the value is undefined or not given.

Automatic conversion script
Id: cif_fix_values 4268 2015-11-12 08:31:59Z antanas 

 Adding full bibliography for 7042067--7042068.cif.
;
_cod_original_cell_volume 5198.5(15)
_cod_original_formula_sum 'C61.70 H57.65 Cl Co N8.70'
_cod_database_code 7042068
_shelx_space_group_comment
;
The symmetry employed for this shelxl refinement is uniquely defined
by the following loop, which should always be used as a source of
symmetry information in preference to the above space-group names.
They are only intended as comments.
;
_shelx_estimated_absorpt_t_min 0.919
_shelx_estimated_absorpt_t_max 0.996
_shelxl_version_number 2013-4

loop_
_space_group_symop_operation_xyz
'x, y, z'
'-x, -y, -z'

loop_
_atom_site_label
_atom_site_type_symbol
_atom_site_fract_x
_atom_site_fract_y
_atom_site_fract_z
_atom_site_U_iso_or_equiv
_atom_site_adp_type
_atom_site_occupancy
_atom_site_site_symmetry_order
_atom_site_calc_flag
_atom_site_refinement_flags_posn
_atom_site_refinement_flags_adp
_atom_site_refinement_flags_occupancy
_atom_site_disorder_assembly
_atom_site_disorder_group
N1 N 0.0413(6) 0.7642(4) 0.3613(3) 0.0526(17) Uani 1 1 d . U . . .
N2 N -0.0125(6) 0.8652(4) 0.2677(3) 0.0578(18) Uani 1 1 d . U . . .
H2 H -0.0420 0.8377 0.2959 0.069 Uiso 1 1 calc R U . . .
N3 N -0.2057(6) 0.8178(4) 0.2859(3) 0.0553(17) Uani 1 1 d . U . . .
N4 N -0.1539(6) 0.7169(4) 0.3789(3) 0.0549(17) Uani 1 1 d . U . . .
H4 H -0.1238 0.7484 0.3533 0.066 Uiso 1 1 calc R U . . .
N5 N -0.0151(6) 0.6710(4) 0.4377(3) 0.0556(17) Uani 1 1 d . U . . .
N6 N -0.3175(6) 0.7350(4) 0.3434(4) 0.0593(18) Uani 1 1 d . U . . .
N7 N 0.1506(6) 0.8396(4) 0.2976(3) 0.0562(18) Uani 1 1 d . U . . .
N8 N -0.1497(6) 0.9108(4) 0.2087(3) 0.0534(17) Uani 1 1 d . U . . .
C101 C 0.0521(8) 0.7110(5) 0.4065(4) 0.0505(19) Uani 1 1 d . U . . .
C102 C 0.1565(8) 0.7035(5) 0.4192(4) 0.056(2) Uani 1 1 d . U . . .
C103 C 0.2018(8) 0.7528(5) 0.3781(4) 0.057(2) Uani 1 1 d . U . . .
C104 C 0.1285(8) 0.7899(5) 0.3424(4) 0.057(2) Uani 1 1 d . U . . .
C105 C 0.0823(8) 0.8720(5) 0.2636(4) 0.0493(19) Uani 1 1 d . U . . .
C106 C 0.1036(8) 0.9231(5) 0.2115(4) 0.0525(19) Uani 1 1 d . U . . .
C107 C 0.0182(8) 0.9453(5) 0.1846(4) 0.0518(18) Uani 1 1 d . U . . .
C108 C -0.0556(8) 0.9059(5) 0.2230(4) 0.052(2) Uani 1 1 d . U . . .
C109 C -0.2164(8) 0.8684(5) 0.2393(4) 0.0518(19) Uani 1 1 d . U . . .
C110 C -0.3190(8) 0.8732(5) 0.2222(4) 0.0541(19) Uani 1 1 d . U . . .
C111 C -0.3697(8) 0.8215(5) 0.2605(4) 0.0564(19) Uani 1 1 d . U . . .
C112 C -0.2957(8) 0.7874(6) 0.3010(5) 0.058(2) Uani 1 1 d . U . . .
C113 C -0.2514(8) 0.7045(5) 0.3798(4) 0.057(2) Uani 1 1 d . U . . .
C114 C -0.2712(8) 0.6486(5) 0.4290(4) 0.0551(19) Uani 1 1 d . U . . .
C115 C -0.1815(8) 0.6309(5) 0.4565(4) 0.0524(18) Uani 1 1 d . U . . .
C116 C -0.1090(8) 0.6747(5) 0.4222(4) 0.0514(19) Uani 1 1 d . U . . .
C117 C 0.2042(8) 0.6584(5) 0.4604(4) 0.061(2) Uani 1 1 d . U . . .
H117 H 0.1710 0.6252 0.4883 0.073 Uiso 1 1 calc R U . . .
C118 C 0.3028(8) 0.6637(5) 0.4592(4) 0.064(2) Uani 1 1 d . U . . .
H118 H 0.3368 0.6326 0.4860 0.076 Uiso 1 1 calc R U . . .
C119 C 0.3538(8) 0.7149(5) 0.4186(5) 0.073(3) Uani 1 1 d . U . . .
H119 H 0.4213 0.7190 0.4190 0.088 Uiso 1 1 calc R U . . .
C120 C 0.3015(8) 0.7589(5) 0.3780(4) 0.064(2) Uani 1 1 d . U . . .
H120 H 0.3336 0.7929 0.3502 0.077 Uiso 1 1 calc R U . . .
C121 C 0.1876(8) 0.9486(5) 0.1855(4) 0.058(2) Uani 1 1 d . U . . .
H121 H 0.2469 0.9351 0.2036 0.069 Uiso 1 1 calc R U . . .
C122 C 0.1820(8) 0.9945(5) 0.1324(4) 0.067(3) Uani 1 1 d . U . . .
H122 H 0.2380 1.0122 0.1136 0.081 Uiso 1 1 calc R U . . .
C123 C 0.0936(8) 1.0152(5) 0.1062(4) 0.064(2) Uani 1 1 d . U . . .
H123 H 0.0916 1.0465 0.0698 0.077 Uiso 1 1 calc R U . . .
C124 C 0.0095(8) 0.9909(5) 0.1322(4) 0.061(2) Uani 1 1 d . U . . .
H124 H -0.0499 1.0048 0.1150 0.073 Uiso 1 1 calc R U . . .
C125 C -0.3682(8) 0.9157(5) 0.1786(5) 0.063(2) Uani 1 1 d . U . . .
H125 H -0.3335 0.9510 0.1529 0.075 Uiso 1 1 calc R U . . .
C126 C -0.4680(8) 0.9057(6) 0.1732(5) 0.076(3) Uani 1 1 d . U . . .
H126 H -0.5024 0.9334 0.1428 0.092 Uiso 1 1 calc R U . . .
C127 C -0.5192(8) 0.8548(6) 0.2124(5) 0.079(3) Uani 1 1 d . U . . .
H127 H -0.5878 0.8490 0.2087 0.095 Uiso 1 1 calc R U . . .
C128 C -0.4695(8) 0.8124(5) 0.2571(5) 0.072(3) Uani 1 1 d . U . . .
H128 H -0.5034 0.7784 0.2841 0.086 Uiso 1 1 calc R U . . .
C129 C -0.3557(8) 0.6170(5) 0.4515(5) 0.071(2) Uani 1 1 d . U . . .
H129 H -0.4156 0.6299 0.4338 0.086 Uiso 1 1 calc R U . . .
C130 C -0.3510(8) 0.5656(5) 0.5007(5) 0.074(3) Uani 1 1 d . U . . .
H130 H -0.4086 0.5418 0.5160 0.088 Uiso 1 1 calc R U . . .
C131 C -0.2601(8) 0.5488(5) 0.5279(5) 0.067(3) Uani 1 1 d . U . . .
H131 H -0.2574 0.5144 0.5619 0.080 Uiso 1 1 calc R U . . .
C132 C -0.1771(8) 0.5808(5) 0.5062(4) 0.059(2) Uani 1 1 d . U . . .
H132 H -0.1168 0.5692 0.5249 0.071 Uiso 1 1 calc R U . . .
N11 N 0.2075(5) 0.3930(4) 0.2060(3) 0.0468(18) Uani 1 1 d . U . . .
N12 N 0.0156(5) 0.3603(4) 0.2303(3) 0.0514(19) Uani 1 1 d . U . . .
H12 H 0.0438 0.3444 0.2009 0.062 Uiso 1 1 calc R U . . .
N13 N -0.0371(5) 0.2432(4) 0.1350(3) 0.0488(18) Uani 1 1 d . U . . .
N14 N 0.1535(5) 0.2761(4) 0.1130(3) 0.0481(18) Uani 1 1 d . U . . .
H14 H 0.1234 0.2954 0.1392 0.058 Uiso 1 1 calc R U . . .
N15 N 0.3172(5) 0.3616(4) 0.1418(3) 0.0552(19) Uani 1 1 d . U . . .
N16 N 0.1508(6) 0.4615(4) 0.2859(3) 0.0496(18) Uani 1 1 d . U . . .
N17 N -0.1464(5) 0.2734(4) 0.2028(3) 0.0484(18) Uani 1 1 d . U . . .
N18 N 0.0165(6) 0.1742(4) 0.0569(3) 0.0474(17) Uani 1 1 d . U . . .
C201 C 0.2946(7) 0.4052(5) 0.1868(4) 0.052(2) Uani 1 1 d . U . . .
C202 C 0.3645(7) 0.4729(5) 0.2187(4) 0.051(2) Uani 1 1 d . U . . .
C203 C 0.3154(7) 0.4996(4) 0.2620(4) 0.045(2) Uani 1 1 d . U . . .
C204 C 0.2171(7) 0.4498(5) 0.2527(4) 0.049(2) Uani 1 1 d . U . . .
C205 C 0.0592(7) 0.4182(5) 0.2755(4) 0.046(2) Uani 1 1 d . U . . .
C206 C -0.0110(7) 0.4289(5) 0.3149(4) 0.048(2) Uani 1 1 d . U . . .
C207 C -0.0975(7) 0.3735(5) 0.2916(4) 0.046(2) Uani 1 1 d . U . . .
C208 C -0.0776(7) 0.3312(5) 0.2373(4) 0.050(2) Uani 1 1 d . U . . .
C209 C -0.1254(7) 0.2346(5) 0.1537(4) 0.053(2) Uani 1 1 d . U . . .
C210 C -0.2014(7) 0.1718(5) 0.1170(4) 0.054(2) Uani 1 1 d . U . . .
C211 C -0.1539(7) 0.1423(5) 0.0740(4) 0.0459(19) Uani 1 1 d . U . . .
C212 C -0.0504(7) 0.1872(5) 0.0875(4) 0.045(2) Uani 1 1 d . U . . .
C213 C 0.1092(7) 0.2143(5) 0.0677(4) 0.052(2) Uani 1 1 d . U . . .
C214 C 0.1837(7) 0.2007(5) 0.0357(4) 0.052(2) Uani 1 1 d . U . . .
C215 C 0.2707(7) 0.2554(5) 0.0597(4) 0.047(2) Uani 1 1 d . U . . .
C216 C 0.2492(7) 0.3014(5) 0.1099(4) 0.048(2) Uani 1 1 d . U . . .
C217 C 0.4596(7) 0.5100(5) 0.2148(4) 0.062(3) Uani 1 1 d . U . . .
H217 H 0.4934 0.4917 0.1859 0.074 Uiso 1 1 calc R U . . .
C218 C 0.5036(7) 0.5749(5) 0.2547(5) 0.068(3) Uani 1 1 d . U . . .
H218 H 0.5686 0.6015 0.2529 0.082 Uiso 1 1 calc R U . . .
C219 C 0.4541(7) 0.6015(5) 0.2974(5) 0.063(3) Uani 1 1 d . U . . .
H219 H 0.4861 0.6460 0.3240 0.075 Uiso 1 1 calc R U . . .
C220 C 0.3601(7) 0.5650(5) 0.3019(4) 0.055(2) Uani 1 1 d . U . . .
H220 H 0.3267 0.5836 0.3310 0.066 Uiso 1 1 calc R U . . .
C221 C -0.0037(7) 0.4783(5) 0.3686(4) 0.053(2) Uani 1 1 d . U . . .
H221 H 0.0548 0.5158 0.3851 0.063 Uiso 1 1 calc R U . . .
C222 C -0.0860(7) 0.4697(5) 0.3960(4) 0.061(3) Uani 1 1 d . U . . .
H222 H -0.0835 0.5030 0.4316 0.073 Uiso 1 1 calc R U . . .
C223 C -0.1728(7) 0.4140(5) 0.3737(4) 0.064(3) Uani 1 1 d . U . . .
H223 H -0.2266 0.4095 0.3950 0.077 Uiso 1 1 calc R U . . .
C224 C -0.1802(7) 0.3652(5) 0.3201(4) 0.059(2) Uani 1 1 d . U . . .
H224 H -0.2389 0.3279 0.3037 0.071 Uiso 1 1 calc R U . . .
C225 C -0.3016(7) 0.1441(5) 0.1153(5) 0.065(3) Uani 1 1 d . U . . .
H225 H -0.3346 0.1651 0.1432 0.078 Uiso 1 1 calc R U . . .
C226 C -0.3510(8) 0.0837(5) 0.0704(5) 0.078(3) Uani 1 1 d . U . . .
H226 H -0.4190 0.0630 0.0683 0.094 Uiso 1 1 calc R U . . .
C227 C -0.3041(8) 0.0529(6) 0.0287(5) 0.075(3) Uani 1 1 d . U . . .
H227 H -0.3405 0.0120 -0.0011 0.090 Uiso 1 1 calc R U . . .
C228 C -0.2039(7) 0.0812(5) 0.0301(4) 0.058(2) Uani 1 1 d . U . . .
H228 H -0.1711 0.0597 0.0024 0.070 Uiso 1 1 calc R U . . .
C229 C 0.1794(7) 0.1470(5) -0.0139(4) 0.058(3) Uani 1 1 d . U . . .
H229 H 0.1201 0.1113 -0.0322 0.069 Uiso 1 1 calc R U . . .
C230 C 0.2656(8) 0.1489(5) -0.0347(4) 0.062(3) Uani 1 1 d . U . . .
H230 H 0.2652 0.1121 -0.0671 0.074 Uiso 1 1 calc R U . . .
C231 C 0.3537(8) 0.2025(5) -0.0106(4) 0.067(3) Uani 1 1 d . U . . .
H231 H 0.4107 0.2021 -0.0273 0.080 Uiso 1 1 calc R U . . .
C232 C 0.3577(7) 0.2561(5) 0.0378(4) 0.060(2) Uani 1 1 d . U . . .
H232 H 0.4171 0.2921 0.0554 0.072 Uiso 1 1 calc R U . . .
Co1 Co 0.83811(9) 0.56664(6) 0.11793(5) 0.0458(4) Uani 1 1 d . U . . .
C301 C 0.7900(7) 0.4700(5) 0.1645(4) 0.0502(15) Uani 1 1 d . U . . .
C302 C 0.8331(7) 0.5338(5) 0.2112(4) 0.0556(16) Uani 1 1 d . U . . .
C303 C 0.9318(7) 0.5602(5) 0.2044(4) 0.0569(16) Uani 1 1 d . U . . .
C304 C 0.9489(7) 0.5149(5) 0.1543(4) 0.0532(16) Uani 1 1 d . U . . .
C305 C 0.8610(7) 0.4616(5) 0.1299(4) 0.0497(15) Uani 1 1 d . U . . .
C306 C 0.7689(8) 0.6528(5) 0.1008(4) 0.0590(17) Uani 1 1 d . U . . .
C307 C 0.8667(8) 0.6762(5) 0.0939(4) 0.0592(17) Uani 1 1 d . U . . .
C308 C 0.8802(8) 0.6314(6) 0.0434(4) 0.0642(17) Uani 1 1 d . U . . .
C309 C 0.7897(9) 0.5774(5) 0.0207(4) 0.0654(18) Uani 1 1 d . U . . .
C310 C 0.7202(8) 0.5906(5) 0.0552(5) 0.0620(17) Uani 1 1 d . U . . .
C311 C 0.7817(8) 0.5601(5) 0.2603(4) 0.081(3) Uani 1 1 d . U . . .
H31A H 0.7936 0.5342 0.3012 0.122 Uiso 1 1 calc R U . . .
H31B H 0.7110 0.5488 0.2421 0.122 Uiso 1 1 calc R U . . .
H31C H 0.8071 0.6144 0.2695 0.122 Uiso 1 1 calc R U . . .
C312 C 1.0082(8) 0.6232(5) 0.2467(4) 0.090(3) Uani 1 1 d . U . . .
H31D H 0.9764 0.6613 0.2588 0.135 Uiso 1 1 calc R U . . .
H31E H 1.0583 0.6460 0.2218 0.135 Uiso 1 1 calc R U . . .
H31F H 1.0391 0.6028 0.2866 0.135 Uiso 1 1 calc R U . . .
C313 C 1.0459(7) 0.5220(6) 0.1326(5) 0.089(3) Uani 1 1 d . U . . .
H31G H 1.0725 0.4790 0.1470 0.134 Uiso 1 1 calc R U . . .
H31H H 1.0926 0.5685 0.1523 0.134 Uiso 1 1 calc R U . . .
H31I H 1.0353 0.5231 0.0846 0.134 Uiso 1 1 calc R U . . .
C314 C 0.8504(8) 0.3987(5) 0.0782(4) 0.089(4) Uani 1 1 d . U . . .
H31J H 0.7853 0.3642 0.0730 0.134 Uiso 1 1 calc R U . . .
H31K H 0.9009 0.3712 0.0924 0.134 Uiso 1 1 calc R U . . .
H31L H 0.8584 0.4206 0.0360 0.134 Uiso 1 1 calc R U . . .
C315 C 0.6870(7) 0.4201(5) 0.1568(5) 0.080(3) Uani 1 1 d . U . . .
H31M H 0.6577 0.4093 0.1100 0.120 Uiso 1 1 calc R U . . .
H31N H 0.6470 0.4459 0.1773 0.120 Uiso 1 1 calc R U . . .
H31O H 0.6898 0.3730 0.1783 0.120 Uiso 1 1 calc R U . . .
C316 C 0.7219(9) 0.6884(6) 0.1485(5) 0.125(4) Uani 1 1 d . U . . .
H31P H 0.7636 0.6942 0.1926 0.187 Uiso 1 1 calc R U . . .
H31Q H 0.6571 0.6560 0.1498 0.187 Uiso 1 1 calc R U . . .
H31R H 0.7147 0.7377 0.1338 0.187 Uiso 1 1 calc R U . . .
C317 C 0.9430(8) 0.7430(5) 0.1306(5) 0.115(4) Uani 1 1 d . U . . .
H31S H 0.9224 0.7564 0.1704 0.173 Uiso 1 1 calc R U . . .
H31T H 0.9495 0.7857 0.1022 0.173 Uiso 1 1 calc R U . . .
H31U H 1.0062 0.7299 0.1429 0.173 Uiso 1 1 calc R U . . .
C318 C 0.9736(9) 0.6393(6) 0.0167(5) 0.118(4) Uani 1 1 d . U . . .
H31V H 1.0308 0.6584 0.0521 0.178 Uiso 1 1 calc R U . . .
H31W H 0.9740 0.6745 -0.0187 0.178 Uiso 1 1 calc R U . . .
H32A H 0.9759 0.5902 -0.0005 0.178 Uiso 1 1 calc R U . . .
C319 C 0.7687(10) 0.5188(5) -0.0353(4) 0.133(5) Uani 1 1 d . U . . .
H32B H 0.8193 0.4904 -0.0282 0.200 Uiso 1 1 calc R U . . .
H32C H 0.7690 0.5437 -0.0770 0.200 Uiso 1 1 calc R U . . .
H32D H 0.7043 0.4844 -0.0370 0.200 Uiso 1 1 calc R U . . .
C320 C 0.6130(8) 0.5504(6) 0.0452(6) 0.134(5) Uani 1 1 d . U . . .
H32E H 0.5768 0.5668 0.0051 0.201 Uiso 1 1 calc R U . . .
H32F H 0.5867 0.5622 0.0830 0.201 Uiso 1 1 calc R U . . .
H32G H 0.6058 0.4961 0.0410 0.201 Uiso 1 1 calc R U . . .
Co2 Co 0.16074(10) 0.13426(7) 0.38880(6) 0.0537(4) Uani 1 1 d . U . . .
C401 C 0.0510(8) 0.0413(5) 0.3498(4) 0.0562(16) Uani 1 1 d . U . . .
C402 C 0.1409(8) 0.0201(5) 0.3766(4) 0.0616(17) Uani 1 1 d . U . . .
C403 C 0.2134(8) 0.0583(5) 0.3417(4) 0.0607(17) Uani 1 1 d . U . . .
C404 C 0.1702(8) 0.1042(5) 0.2966(4) 0.0564(17) Uani 1 1 d . U . . .
C405 C 0.0698(7) 0.0941(5) 0.2995(4) 0.0530(16) Uani 1 1 d . U . . .
C406 C 0.1213(8) 0.1773(5) 0.4678(4) 0.0578(17) Uani 1 1 d . U . . .
C407 C 0.2184(8) 0.1648(5) 0.4866(4) 0.0646(18) Uani 1 1 d . U . . .
C408 C 0.2783(8) 0.2087(5) 0.4464(5) 0.0650(18) Uani 1 1 d . U . . .
C409 C 0.2184(8) 0.2487(5) 0.4025(4) 0.0587(17) Uani 1 1 d . U . . .
C410 C 0.1228(8) 0.2288(5) 0.4180(4) 0.0563(16) Uani 1 1 d . U . . .
C411 C -0.0463(7) 0.0094(5) 0.3697(4) 0.081(3) Uani 1 1 d . U . . .
H41A H -0.0740 -0.0420 0.3508 0.122 Uiso 1 1 calc R U . . .
H41B H -0.0917 0.0406 0.3535 0.122 Uiso 1 1 calc R U . . .
H41C H -0.0361 0.0091 0.4178 0.122 Uiso 1 1 calc R U . . .
C412 C 0.1507(8) -0.0376(5) 0.4274(4) 0.087(3) Uani 1 1 d . U . . .
H41D H 0.1134 -0.0874 0.4083 0.130 Uiso 1 1 calc R U . . .
H41E H 0.1250 -0.0252 0.4653 0.130 Uiso 1 1 calc R U . . .
H41F H 0.2200 -0.0376 0.4417 0.130 Uiso 1 1 calc R U . . .
C413 C 0.3173(7) 0.0481(5) 0.3511(5) 0.086(3) Uani 1 1 d . U . . .
H41G H 0.3192 0.0093 0.3193 0.129 Uiso 1 1 calc R U . . .
H41H H 0.3376 0.0329 0.3959 0.129 Uiso 1 1 calc R U . . .
H41I H 0.3620 0.0956 0.3442 0.129 Uiso 1 1 calc R U . . .
C414 C 0.2186(7) 0.1532(5) 0.2483(4) 0.073(3) Uani 1 1 d . U . . .
H41J H 0.2855 0.1794 0.2698 0.110 Uiso 1 1 calc R U . . .
H41K H 0.1809 0.1901 0.2332 0.110 Uiso 1 1 calc R U . . .
H41L H 0.2207 0.1219 0.2106 0.110 Uiso 1 1 calc R U . . .
C415 C -0.0049(8) 0.1285(5) 0.2574(4) 0.078(3) Uani 1 1 d . U . . .
H41M H 0.0268 0.1796 0.2478 0.117 Uiso 1 1 calc R U . . .
H41N H -0.0574 0.1301 0.2810 0.117 Uiso 1 1 calc R U . . .
H41O H -0.0329 0.0981 0.2162 0.117 Uiso 1 1 calc R U . . .
C416 C 0.0378(8) 0.1431(5) 0.4989(4) 0.087(3) Uani 1 1 d . U . . .
H41P H -0.0225 0.1535 0.4736 0.131 Uiso 1 1 calc R U . . .
H41Q H 0.0503 0.1644 0.5440 0.131 Uiso 1 1 calc R U . . .
H41R H 0.0303 0.0887 0.4998 0.131 Uiso 1 1 calc R U . . .
C417 C 0.2524(9) 0.1157(6) 0.5404(4) 0.105(4) Uani 1 1 d . U . . .
H41S H 0.2863 0.0822 0.5230 0.157 Uiso 1 1 calc R U . . .
H41T H 0.1955 0.0858 0.5559 0.157 Uiso 1 1 calc R U . . .
H41U H 0.2974 0.1475 0.5771 0.157 Uiso 1 1 calc R U . . .
C418 C 0.3865(7) 0.2144(6) 0.4520(5) 0.111(4) Uani 1 1 d . U . . .
H41V H 0.4246 0.2607 0.4774 0.166 Uiso 1 1 calc R U . . .
H41W H 0.4016 0.2153 0.4080 0.166 Uiso 1 1 calc R U . . .
H42A H 0.4035 0.1711 0.4743 0.166 Uiso 1 1 calc R U . . .
C419 C 0.2512(8) 0.3029(5) 0.3536(5) 0.093(3) Uani 1 1 d . U . . .
H42B H 0.1982 0.2979 0.3148 0.139 Uiso 1 1 calc R U . . .
H42C H 0.3090 0.2924 0.3406 0.139 Uiso 1 1 calc R U . . .
H42D H 0.2682 0.3541 0.3733 0.139 Uiso 1 1 calc R U . . .
C420 C 0.0363(7) 0.2583(5) 0.3865(5) 0.080(3) Uani 1 1 d . U . . .
H42E H -0.0234 0.2174 0.3791 0.120 Uiso 1 1 calc R U . . .
H42F H 0.0469 0.2791 0.3443 0.120 Uiso 1 1 calc R U . . .
H42G H 0.0291 0.2978 0.4156 0.120 Uiso 1 1 calc R U . . .
C1S C 0.459(3) 0.1135(12) 0.1812(11) 0.097(6) Uani 0.589(3) 1 d . U P A 1
H1S1 H 0.5070 0.0934 0.2116 0.146 Uiso 0.589(3) 1 calc R U P A 1
H1S2 H 0.4667 0.1057 0.1360 0.146 Uiso 0.589(3) 1 calc R U P A 1
H1S3 H 0.3926 0.0875 0.1856 0.146 Uiso 0.589(3) 1 calc R U P A 1
C2S C 0.477(2) 0.1984(11) 0.1975(10) 0.110(5) Uani 0.589(3) 1 d . U P A 1
H2S1 H 0.5233 0.2249 0.1709 0.132 Uiso 0.589(3) 1 calc R U P A 1
H2S2 H 0.4136 0.2118 0.1810 0.132 Uiso 0.589(3) 1 calc R U P A 1
C3S C 0.5121(18) 0.2303(11) 0.2635(10) 0.108(7) Uani 0.589(3) 1 d . U P A 1
H3S1 H 0.5803 0.2253 0.2773 0.129 Uiso 0.589(3) 1 calc R U P A 1
H3S2 H 0.4729 0.1980 0.2917 0.129 Uiso 0.589(3) 1 calc R U P A 1
C4S C 0.513(2) 0.3083(12) 0.2801(9) 0.103(4) Uani 0.589(3) 1 d . U P A 1
H4S1 H 0.4447 0.3135 0.2692 0.123 Uiso 0.589(3) 1 calc R U P A 1
H4S2 H 0.5503 0.3413 0.2513 0.123 Uiso 0.589(3) 1 calc R U P A 1
C5S C 0.556(2) 0.3373(12) 0.3510(10) 0.108(5) Uani 0.589(3) 1 d . U P A 1
H5S1 H 0.5203 0.3041 0.3801 0.130 Uiso 0.589(3) 1 calc R U P A 1
H5S2 H 0.6255 0.3338 0.3618 0.130 Uiso 0.589(3) 1 calc R U P A 1
C6S C 0.5538(14) 0.4131(10) 0.3651(8) 0.099(6) Uani 0.589(3) 1 d . U P A 1
H6S1 H 0.5936 0.4471 0.3390 0.149 Uiso 0.589(3) 1 calc R U P A 1
H6S2 H 0.5801 0.4264 0.4120 0.149 Uiso 0.589(3) 1 calc R U P A 1
H6S3 H 0.4858 0.4177 0.3539 0.149 Uiso 0.589(3) 1 calc R U P A 1
C91S C 0.476(2) 0.2687(9) 0.2139(8) 0.108(6) Uani 0.350(3) 1 d DG U P B 2
H91S H 0.4440 0.2750 0.1703 0.130 Uiso 0.350(3) 1 calc R U P B 2
C92S C 0.502(2) 0.3282(9) 0.2607(11) 0.103(5) Uani 0.350(3) 1 d DG U P B 2
H92S H 0.4893 0.3752 0.2491 0.123 Uiso 0.350(3) 1 calc R U P B 2
C93S C 0.549(2) 0.3188(11) 0.3245(10) 0.105(6) Uani 0.350(3) 1 d DG U P B 2
H93S H 0.5670 0.3595 0.3565 0.127 Uiso 0.350(3) 1 calc R U P B 2
C94S C 0.5678(19) 0.2500(13) 0.3415(8) 0.106(6) Uani 0.350(3) 1 d DG U P B 2
H94S H 0.5994 0.2436 0.3851 0.127 Uiso 0.350(3) 1 calc R U P B 2
C95S C 0.541(2) 0.1905(10) 0.2947(9) 0.102(6) Uani 0.350(3) 1 d DG U P B 2
H95S H 0.5540 0.1435 0.3063 0.122 Uiso 0.350(3) 1 calc R U P B 2
C96S C 0.495(2) 0.1998(9) 0.2309(8) 0.099(8) Uani 0.350(3) 1 d DG U P B 2
C97S C 0.464(3) 0.1364(10) 0.1844(9) 0.101(7) Uani 0.350(3) 1 d D U P B 2
N2S N 0.443(3) 0.0896(13) 0.1441(12) 0.152(15) Uani 0.350(3) 1 d D U P B 2
Cl7 Cl 0.530(4) 0.3761(15) 0.2958(19) 0.105(4) Uiso 0.061(2) 1 d D U P C 3
Cl8 Cl 0.608(4) 0.264(2) 0.3976(15) 0.105(4) Uiso 0.061(2) 1 d D U P C 3
C01S C 0.510(5) 0.2810(16) 0.2738(15) 0.105(4) Uiso 0.061(2) 1 d DG U P C 3
C02S C 0.543(5) 0.2312(16) 0.3175(17) 0.105(4) Uiso 0.061(2) 1 d DG U P C 3
C03S C 0.533(7) 0.157(2) 0.296(2) 0.105(4) Uiso 0.061(2) 1 d DG U P C 3
H03S H 0.5560 0.1234 0.3262 0.127 Uiso 0.061(2) 1 calc R U P C 3
C04S C 0.490(9) 0.134(2) 0.231(3) 0.105(4) Uiso 0.061(2) 1 d DG U P C 3
H04S H 0.4837 0.0831 0.2168 0.127 Uiso 0.061(2) 1 calc R U P C 3
C05S C 0.457(9) 0.183(3) 0.188(2) 0.105(4) Uiso 0.061(2) 1 d DG U P C 3
H05S H 0.4280 0.1670 0.1431 0.127 Uiso 0.061(2) 1 calc R U P C 3
C06S C 0.467(7) 0.257(2) 0.2088(18) 0.105(4) Uiso 0.061(2) 1 d DG U P C 3
H06S H 0.4445 0.2912 0.1789 0.127 Uiso 0.061(2) 1 calc R U P C 3
C71S C 0.2790(5) 0.7607(4) 0.0662(3) 0.058(3) Uani 0.886(5) 1 d DG U P D 1
H71S H 0.2830 0.7815 0.0247 0.070 Uiso 0.886(5) 1 calc R U P D 1
C72S C 0.2248(6) 0.7858(4) 0.1062(4) 0.062(3) Uani 0.886(5) 1 d DG U P D 1
H72S H 0.1918 0.8237 0.0920 0.074 Uiso 0.886(5) 1 calc R U P D 1
C73S C 0.2190(8) 0.7554(6) 0.1669(4) 0.063(3) Uani 0.886(5) 1 d DG U P D 1
H73S H 0.1819 0.7725 0.1942 0.076 Uiso 0.886(5) 1 calc R U P D 1
C74S C 0.2673(8) 0.6998(6) 0.1876(3) 0.061(3) Uani 0.886(5) 1 d DG U P D 1
H74S H 0.2633 0.6790 0.2291 0.074 Uiso 0.886(5) 1 calc R U P D 1
C75S C 0.3215(6) 0.6747(4) 0.1476(4) 0.054(3) Uani 0.886(5) 1 d DG U P D 1
H75S H 0.3545 0.6367 0.1618 0.064 Uiso 0.886(5) 1 calc R U P D 1
C76S C 0.3273(5) 0.7051(4) 0.0869(3) 0.052(3) Uani 0.886(5) 1 d DG U P D 1
C77S C 0.3847(8) 0.6786(6) 0.0469(5) 0.063(3) Uani 0.886(5) 1 d D U P D 1
N1S N 0.4302(7) 0.6605(5) 0.0135(5) 0.088(4) Uani 0.886(5) 1 d D U P D 1
Cl5 Cl 0.4421(15) 0.6537(10) 0.0813(11) 0.064(7) Uani 0.114(5) 1 d D U P D 2
Cl6 Cl 0.3514(16) 0.7817(11) 0.0087(8) 0.075(8) Uani 0.114(5) 1 d D U P D 2
C81S C 0.356(2) 0.6891(17) 0.1114(12) 0.051(9) Uani 0.114(5) 1 d DG U P D 2
C82S C 0.322(3) 0.749(2) 0.0837(13) 0.043(9) Uani 0.114(5) 1 d DG U P D 2
C83S C 0.258(4) 0.779(3) 0.112(2) 0.057(5) Uani 0.114(5) 1 d DG U P D 2
H83S H 0.2347 0.8196 0.0929 0.068 Uiso 0.114(5) 1 calc R U P D 2
C84S C 0.227(5) 0.748(4) 0.168(3) 0.059(5) Uani 0.114(5) 1 d DG U P D 2
H84S H 0.1835 0.7683 0.1869 0.071 Uiso 0.114(5) 1 calc R U P D 2
C85S C 0.261(5) 0.688(4) 0.195(2) 0.061(5) Uani 0.114(5) 1 d DG U P D 2
H85S H 0.2403 0.6672 0.2335 0.073 Uiso 0.114(5) 1 calc R U P D 2
C86S C 0.325(3) 0.659(3) 0.1672(18) 0.052(5) Uani 0.114(5) 1 d DG U P D 2
H86S H 0.3483 0.6175 0.1862 0.062 Uiso 0.114(5) 1 calc R U P D 2
Cl1 Cl 0.6424(5) 1.1315(4) 0.4877(3) 0.125(2) Uani 0.605(3) 1 d D U P E 1
Cl2 Cl 0.5399(4) 0.9717(3) 0.4135(3) 0.0975(18) Uani 0.605(3) 1 d D U P E 1
C11S C 0.6695(10) 1.1076(6) 0.4134(5) 0.081(4) Uani 0.605(3) 1 d DG U P E 1
C12S C 0.6292(9) 1.0370(6) 0.3819(5) 0.065(3) Uani 0.605(3) 1 d DG U P E 1
C13S C 0.6522(10) 1.0206(6) 0.3224(6) 0.080(4) Uani 0.605(3) 1 d DG U P E 1
H13S H 0.6246 0.9724 0.3008 0.096 Uiso 0.605(3) 1 calc R U P E 1
C14S C 0.7156(11) 1.0749(8) 0.2944(5) 0.086(4) Uani 0.605(3) 1 d DG U P E 1
H14S H 0.7313 1.0637 0.2537 0.103 Uiso 0.605(3) 1 calc R U P E 1
C15S C 0.7560(11) 1.1455(7) 0.3259(6) 0.091(4) Uani 0.605(3) 1 d DG U P E 1
H15S H 0.7993 1.1826 0.3068 0.109 Uiso 0.605(3) 1 calc R U P E 1
C16S C 0.7329(11) 1.1619(6) 0.3854(6) 0.089(6) Uani 0.605(3) 1 d DG U P E 1
H16S H 0.7605 1.2102 0.4069 0.106 Uiso 0.605(3) 1 calc R U P E 1
Cl3 Cl 0.5831(11) 1.0629(9) 0.4816(6) 0.103(5) Uani 0.221(3) 1 d D U P F 2
Cl4 Cl 0.5599(12) 0.9722(7) 0.3462(7) 0.127(6) Uani 0.221(3) 1 d D U P F 2
C21S C 0.6457(17) 1.1024(10) 0.4211(9) 0.084(5) Uani 0.221(3) 1 d DG U P F 2
C22S C 0.6381(19) 1.0631(10) 0.3623(9) 0.074(5) Uani 0.221(3) 1 d DG U P F 2
C23S C 0.698(2) 1.0930(13) 0.3186(12) 0.088(6) Uani 0.221(3) 1 d DG U P F 2
H23S H 0.6925 1.0661 0.2784 0.105 Uiso 0.221(3) 1 calc R U P F 2
C24S C 0.765(3) 1.1623(14) 0.3338(14) 0.092(5) Uani 0.221(3) 1 d DG U P F 2
H24S H 0.8054 1.1827 0.3040 0.110 Uiso 0.221(3) 1 calc R U P F 2
C25S C 0.772(2) 1.2016(12) 0.3926(14) 0.086(10) Uani 0.221(3) 1 d DG U P F 2
H25S H 0.8180 1.2489 0.4030 0.103 Uiso 0.221(3) 1 calc R U P F 2
C26S C 0.713(2) 1.1717(10) 0.4363(10) 0.085(10) Uani 0.221(3) 1 d DG U P F 2
H26S H 0.7178 1.1986 0.4764 0.102 Uiso 0.221(3) 1 calc R U P F 2
C31S C 0.636(2) 1.0270(16) 0.3353(12) 0.082(6) Uani 0.173(3) 1 d DG U P G 3
H31$ H 0.5972 0.9854 0.3070 0.099 Uiso 0.173(3) 1 calc R U P G 3
C32S C 0.709(3) 1.079(2) 0.3140(16) 0.087(5) Uani 0.173(3) 1 d DG U P G 3
H32S H 0.7211 1.0735 0.2710 0.105 Uiso 0.173(3) 1 calc R U P G 3
C33S C 0.766(3) 1.140(2) 0.3554(19) 0.092(6) Uani 0.173(3) 1 d DG U P G 3
H33S H 0.8159 1.1761 0.3408 0.110 Uiso 0.173(3) 1 calc R U P G 3
C34S C 0.748(3) 1.1489(18) 0.4182(18) 0.087(11) Uani 0.173(3) 1 d DG U P G 3
H34S H 0.7869 1.1905 0.4465 0.104 Uiso 0.173(3) 1 calc R U P G 3
C35S C 0.675(3) 1.0965(16) 0.4396(13) 0.083(5) Uani 0.173(3) 1 d DG U P G 3
H35S H 0.6631 1.1024 0.4825 0.100 Uiso 0.173(3) 1 calc R U P G 3
C36S C 0.619(2) 1.0356(14) 0.3982(12) 0.069(5) Uani 0.173(3) 1 d DG U P G 3
C37S C 0.549(2) 0.9791(14) 0.4236(15) 0.097(9) Uani 0.173(3) 1 d D U P G 3
N3S N 0.496(3) 0.9299(16) 0.441(2) 0.15(2) Uani 0.173(3) 1 d D U P G 3

loop_
_atom_site_aniso_label
_atom_site_aniso_U_11
_atom_site_aniso_U_22
_atom_site_aniso_U_33
_atom_site_aniso_U_23
_atom_site_aniso_U_13
_atom_site_aniso_U_12
N1 0.068(4) 0.049(5) 0.035(4) -0.007(3) 0.000(3) 0.014(4)
N2 0.068(4) 0.057(5) 0.051(5) 0.003(3) 0.014(4) 0.020(4)
N3 0.071(4) 0.047(5) 0.043(4) -0.012(3) 0.003(4) 0.014(4)
N4 0.066(4) 0.045(5) 0.046(5) -0.003(3) 0.002(4) 0.006(4)
N5 0.069(3) 0.054(5) 0.038(4) -0.006(3) 0.002(4) 0.011(4)
N6 0.065(4) 0.054(5) 0.047(5) -0.012(3) -0.004(4) 0.004(4)
N7 0.062(5) 0.056(5) 0.046(5) -0.004(3) 0.002(4) 0.012(4)
N8 0.064(3) 0.050(5) 0.037(4) -0.011(3) -0.004(4) 0.010(4)
C101 0.068(4) 0.050(6) 0.030(5) -0.009(3) 0.001(4) 0.016(5)
C102 0.064(4) 0.048(6) 0.050(6) -0.005(3) -0.003(4) 0.011(5)
C103 0.072(4) 0.051(6) 0.048(6) -0.007(3) 0.009(5) 0.018(5)
C104 0.076(5) 0.052(6) 0.042(6) -0.006(3) 0.010(4) 0.019(5)
C105 0.062(5) 0.046(6) 0.035(5) -0.013(3) 0.003(4) 0.011(5)
C106 0.073(4) 0.050(6) 0.037(5) -0.010(3) 0.013(4) 0.019(5)
C107 0.072(4) 0.040(6) 0.040(5) -0.010(3) 0.006(4) 0.012(5)
C108 0.068(4) 0.045(6) 0.042(5) -0.009(3) 0.005(4) 0.014(5)
C109 0.064(3) 0.041(6) 0.042(6) -0.016(3) -0.003(4) 0.008(4)
C110 0.066(4) 0.049(6) 0.044(6) -0.016(3) 0.002(4) 0.014(5)
C111 0.067(4) 0.054(6) 0.043(6) -0.015(3) 0.003(4) 0.012(5)
C112 0.076(5) 0.052(6) 0.047(6) -0.011(3) 0.010(4) 0.018(5)
C113 0.063(4) 0.049(6) 0.047(6) -0.010(3) -0.002(5) 0.002(5)
C114 0.072(4) 0.048(6) 0.043(5) -0.014(3) 0.011(4) 0.010(5)
C115 0.071(4) 0.037(6) 0.043(5) -0.010(3) 0.008(4) 0.005(4)
C116 0.065(3) 0.037(6) 0.041(5) -0.007(3) -0.001(4) 0.001(5)
C117 0.078(6) 0.058(6) 0.050(6) -0.004(3) 0.007(5) 0.029(5)
C118 0.075(6) 0.061(7) 0.055(6) -0.017(4) 0.000(5) 0.029(6)
C119 0.072(6) 0.072(8) 0.077(8) -0.010(4) 0.009(5) 0.026(6)
C120 0.072(4) 0.059(6) 0.058(6) -0.014(4) 0.009(5) 0.015(5)
C121 0.072(5) 0.051(6) 0.047(5) -0.012(4) 0.013(4) 0.009(5)
C122 0.085(6) 0.055(7) 0.057(6) -0.003(4) 0.019(5) 0.005(6)
C123 0.099(7) 0.054(6) 0.037(5) -0.008(4) 0.016(5) 0.016(6)
C124 0.090(6) 0.053(6) 0.041(5) -0.004(3) 0.011(4) 0.021(6)
C125 0.070(5) 0.049(6) 0.067(6) -0.007(4) 0.004(5) 0.018(5)
C126 0.065(5) 0.063(8) 0.089(8) -0.007(5) -0.010(6) 0.013(6)
C127 0.052(6) 0.067(8) 0.103(9) -0.012(5) -0.006(5) 0.002(5)
C128 0.064(4) 0.054(7) 0.086(8) -0.011(4) 0.006(5) 0.001(5)
C129 0.078(5) 0.067(7) 0.072(7) 0.000(4) 0.024(5) 0.015(6)
C130 0.083(6) 0.068(7) 0.063(7) -0.003(4) 0.021(6) 0.000(6)
C131 0.094(7) 0.048(6) 0.056(6) -0.002(4) 0.023(5) 0.007(6)
C132 0.088(6) 0.049(6) 0.043(5) -0.005(3) 0.020(5) 0.016(5)
N11 0.056(4) 0.049(4) 0.033(4) 0.000(3) 0.012(4) 0.006(3)
N12 0.048(4) 0.059(5) 0.049(4) -0.011(3) 0.014(4) 0.013(3)
N13 0.052(4) 0.054(5) 0.040(4) -0.004(3) 0.006(3) 0.015(3)
N14 0.048(4) 0.057(5) 0.044(4) -0.002(3) 0.009(4) 0.022(3)
N15 0.059(4) 0.048(5) 0.061(5) -0.005(3) 0.017(4) 0.014(3)
N16 0.049(3) 0.051(5) 0.049(5) -0.004(3) 0.008(4) 0.016(3)
N17 0.052(4) 0.051(5) 0.042(4) 0.003(3) 0.012(3) 0.010(3)
N18 0.057(3) 0.046(5) 0.043(4) 0.002(3) 0.011(4) 0.019(3)
C201 0.053(5) 0.048(5) 0.055(6) -0.005(4) 0.014(5) 0.008(4)
C202 0.046(4) 0.043(5) 0.064(6) -0.003(4) 0.009(4) 0.013(3)
C203 0.051(4) 0.039(5) 0.044(5) 0.005(3) 0.008(4) 0.010(3)
C204 0.046(4) 0.055(6) 0.042(5) -0.008(4) 0.004(4) 0.010(3)
C205 0.048(4) 0.055(6) 0.036(5) -0.002(4) 0.006(4) 0.016(3)
C206 0.051(4) 0.056(6) 0.039(5) -0.002(3) 0.008(4) 0.019(4)
C207 0.050(4) 0.053(6) 0.040(5) 0.004(3) 0.012(4) 0.017(4)
C208 0.053(5) 0.054(6) 0.042(5) 0.000(3) 0.015(4) 0.009(4)
C209 0.050(4) 0.058(6) 0.051(6) -0.006(4) 0.008(4) 0.013(4)
C210 0.049(4) 0.050(6) 0.062(6) -0.005(4) 0.008(5) 0.014(4)
C211 0.053(4) 0.045(5) 0.039(5) 0.006(3) 0.002(4) 0.017(4)
C212 0.055(4) 0.042(5) 0.042(5) 0.004(3) 0.011(4) 0.016(4)
C213 0.059(4) 0.054(6) 0.045(6) 0.001(4) 0.016(5) 0.012(4)
C214 0.061(4) 0.058(6) 0.040(5) 0.000(3) 0.014(4) 0.017(4)
C215 0.057(4) 0.045(5) 0.047(5) 0.004(3) 0.017(4) 0.023(4)
C216 0.049(4) 0.054(6) 0.044(5) -0.003(3) 0.009(4) 0.021(4)
C217 0.041(5) 0.064(6) 0.076(7) -0.015(5) 0.006(5) 0.011(4)
C218 0.041(5) 0.063(6) 0.095(8) -0.019(5) 0.005(5) 0.008(4)
C219 0.059(6) 0.044(6) 0.079(7) -0.009(5) 0.012(5) 0.005(4)
C220 0.046(5) 0.050(6) 0.064(6) -0.010(4) -0.002(5) 0.014(4)
C221 0.058(5) 0.062(6) 0.040(5) -0.005(4) 0.007(4) 0.023(4)
C222 0.075(7) 0.065(7) 0.051(6) -0.001(4) 0.024(5) 0.025(5)
C223 0.065(6) 0.077(7) 0.061(6) -0.001(5) 0.029(6) 0.025(5)
C224 0.055(5) 0.077(7) 0.049(6) 0.000(4) 0.018(4) 0.018(5)
C225 0.047(4) 0.071(7) 0.072(7) -0.007(5) 0.005(5) 0.012(5)
C226 0.057(5) 0.077(8) 0.088(8) -0.015(5) 0.004(5) 0.002(5)
C227 0.066(5) 0.070(7) 0.077(7) -0.014(5) -0.003(6) 0.008(5)
C228 0.062(5) 0.053(6) 0.055(6) -0.006(4) -0.008(5) 0.021(4)
C229 0.074(6) 0.053(6) 0.046(6) -0.002(4) 0.022(5) 0.009(5)
C230 0.088(7) 0.045(6) 0.063(6) 0.005(4) 0.038(6) 0.016(5)
C231 0.083(6) 0.056(7) 0.074(7) 0.002(4) 0.056(6) 0.009(5)
C232 0.061(4) 0.061(6) 0.066(6) -0.002(4) 0.025(5) 0.022(4)
Co1 0.0511(9) 0.0477(8) 0.0398(7) -0.0054(6) 0.0059(6) 0.0171(7)
C301 0.046(4) 0.054(3) 0.056(4) 0.0049(19) 0.009(3) 0.022(3)
C302 0.069(4) 0.064(4) 0.042(3) 0.001(2) 0.015(3) 0.029(3)
C303 0.063(4) 0.061(4) 0.042(3) 0.001(3) 0.001(2) 0.014(3)
C304 0.049(3) 0.069(5) 0.047(4) 0.012(3) 0.012(3) 0.023(3)
C305 0.058(4) 0.056(3) 0.041(4) -0.001(2) 0.007(3) 0.028(3)
C306 0.078(4) 0.055(4) 0.055(4) 0.002(3) 0.019(4) 0.034(3)
C307 0.065(4) 0.051(2) 0.053(4) 0.000(2) -0.006(4) 0.012(3)
C308 0.074(4) 0.073(5) 0.057(4) 0.019(2) 0.021(3) 0.036(3)
C309 0.101(5) 0.056(5) 0.040(2) -0.007(2) -0.006(3) 0.037(4)
C310 0.058(3) 0.049(5) 0.072(4) 0.010(3) -0.006(3) 0.015(3)
C311 0.121(8) 0.096(8) 0.055(5) 0.012(5) 0.039(6) 0.061(7)
C312 0.098(7) 0.085(7) 0.059(6) -0.004(5) -0.022(4) 0.001(5)
C313 0.057(4) 0.138(10) 0.089(7) 0.031(7) 0.027(5) 0.045(5)
C314 0.150(10) 0.069(5) 0.060(6) -0.012(4) 0.012(6) 0.058(6)
C315 0.059(5) 0.085(6) 0.088(7) 0.028(5) 0.011(5) 0.005(4)
C316 0.189(11) 0.157(11) 0.087(8) 0.017(6) 0.056(8) 0.134(8)
C317 0.115(7) 0.043(3) 0.142(10) 0.002(5) -0.073(7) 0.015(4)
C318 0.125(7) 0.141(10) 0.143(10) 0.091(7) 0.087(7) 0.086(7)
C319 0.281(14) 0.074(7) 0.044(4) -0.015(5) -0.014(7) 0.081(8)
C320 0.055(3) 0.113(9) 0.207(13) 0.041(8) -0.025(4) 0.010(5)
Co2 0.0664(10) 0.0493(8) 0.0431(7) -0.0094(6) 0.0074(7) 0.0130(7)
C401 0.073(3) 0.047(4) 0.045(4) -0.013(2) 0.014(3) 0.006(2)
C402 0.090(5) 0.048(2) 0.047(4) -0.007(2) 0.011(4) 0.021(3)
C403 0.071(4) 0.061(4) 0.051(4) -0.014(3) 0.007(3) 0.022(3)
C404 0.071(4) 0.051(4) 0.046(3) -0.010(2) 0.013(3) 0.012(4)
C405 0.068(4) 0.046(4) 0.042(3) -0.011(2) 0.005(2) 0.013(3)
C406 0.072(4) 0.047(5) 0.048(4) -0.016(2) 0.016(3) 0.000(4)
C407 0.086(4) 0.056(5) 0.045(2) -0.013(2) -0.001(3) 0.015(4)
C408 0.062(3) 0.067(5) 0.060(4) -0.023(3) 0.004(3) 0.011(3)
C409 0.072(4) 0.051(2) 0.046(4) -0.013(2) 0.013(3) 0.000(3)
C410 0.067(4) 0.045(4) 0.053(4) -0.014(2) 0.010(3) 0.009(3)
C411 0.083(4) 0.076(7) 0.073(7) -0.019(5) 0.027(5) -0.010(4)
C412 0.152(10) 0.058(4) 0.049(5) -0.002(3) 0.010(6) 0.032(6)
C413 0.079(5) 0.096(8) 0.085(7) -0.028(6) 0.002(5) 0.039(5)
C414 0.095(7) 0.070(6) 0.057(5) -0.006(4) 0.030(5) 0.014(6)
C415 0.097(7) 0.097(8) 0.046(5) -0.013(4) -0.001(4) 0.051(7)
C416 0.111(6) 0.060(6) 0.086(7) -0.028(5) 0.054(5) -0.016(6)
C417 0.170(11) 0.088(7) 0.051(4) -0.008(4) -0.012(6) 0.051(7)
C418 0.061(3) 0.133(10) 0.126(10) -0.049(7) 0.001(4) 0.015(5)
C419 0.133(10) 0.062(4) 0.076(6) -0.001(4) 0.043(6) -0.007(6)
C420 0.083(6) 0.055(6) 0.096(7) -0.020(5) -0.002(6) 0.023(5)
C1S 0.049(12) 0.119(8) 0.119(12) -0.004(8) 0.020(12) 0.009(12)
C2S 0.103(9) 0.121(7) 0.111(7) 0.004(6) 0.028(8) 0.028(8)
C3S 0.084(15) 0.114(10) 0.119(9) -0.001(9) 0.013(12) 0.018(12)
C4S 0.098(8) 0.115(7) 0.102(7) 0.012(6) 0.033(7) 0.028(7)
C5S 0.095(11) 0.116(9) 0.112(8) 0.002(7) 0.019(9) 0.023(9)
C6S 0.095(16) 0.138(11) 0.091(12) 0.011(8) 0.044(11) 0.060(14)
C91S 0.107(10) 0.108(7) 0.105(8) 0.013(6) 0.015(8) 0.020(8)
C92S 0.098(10) 0.112(8) 0.106(9) 0.012(6) 0.034(9) 0.028(9)
C93S 0.094(12) 0.113(8) 0.111(8) -0.001(8) 0.019(10) 0.028(10)
C94S 0.104(10) 0.115(8) 0.103(8) 0.009(6) 0.027(8) 0.028(8)
C95S 0.098(10) 0.102(8) 0.106(8) 0.014(6) 0.024(8) 0.022(8)
C96S 0.079(19) 0.127(11) 0.105(10) 0.002(8) 0.024(14) 0.049(15)
C97S 0.071(14) 0.113(10) 0.116(10) 0.004(9) 0.016(11) 0.020(12)
N2S 0.09(3) 0.20(3) 0.18(3) -0.071(18) 0.05(2) 0.05(2)
C71S 0.069(9) 0.057(7) 0.047(5) 0.006(5) 0.007(5) 0.015(5)
C72S 0.050(8) 0.062(6) 0.070(6) 0.002(4) 0.007(5) 0.014(5)
C73S 0.061(7) 0.068(7) 0.066(5) -0.005(4) 0.021(5) 0.022(5)
C74S 0.062(7) 0.056(6) 0.064(5) -0.001(4) 0.013(5) 0.011(5)
C75S 0.051(7) 0.050(6) 0.059(5) 0.002(4) 0.001(5) 0.016(5)
C76S 0.047(7) 0.044(7) 0.056(5) -0.004(4) 0.002(5) 0.002(5)
C77S 0.048(8) 0.073(8) 0.062(7) -0.009(6) 0.002(5) 0.009(6)
N1S 0.048(7) 0.098(8) 0.112(9) -0.023(7) 0.029(6) -0.002(6)
Cl5 0.060(16) 0.050(14) 0.084(17) -0.002(12) 0.018(12) 0.016(11)
Cl6 0.074(18) 0.096(17) 0.044(11) 0.013(9) 0.013(10) -0.002(14)
C81S 0.05(2) 0.055(18) 0.042(16) -0.006(13) -0.002(13) 0.018(14)
C82S 0.05(2) 0.043(18) 0.033(15) -0.005(12) 0.005(14) 0.007(14)
C83S 0.046(11) 0.061(9) 0.066(9) 0.002(7) 0.014(8) 0.018(8)
C84S 0.059(10) 0.065(9) 0.064(9) -0.006(8) 0.024(7) 0.025(7)
C85S 0.062(10) 0.058(9) 0.063(9) -0.002(7) 0.015(7) 0.012(8)
C86S 0.052(10) 0.046(9) 0.056(9) 0.006(7) 0.002(8) 0.016(7)
Cl1 0.148(6) 0.136(5) 0.095(4) -0.043(4) 0.036(4) 0.035(5)
Cl2 0.084(4) 0.090(4) 0.130(5) 0.023(3) 0.046(4) 0.026(3)
C11S 0.094(9) 0.078(6) 0.069(7) -0.014(5) 0.014(6) 0.017(5)
C12S 0.067(7) 0.062(5) 0.071(7) 0.000(5) 0.017(5) 0.026(5)
C13S 0.085(10) 0.077(7) 0.086(8) -0.016(5) 0.029(6) 0.027(6)
C14S 0.080(9) 0.104(8) 0.086(8) 0.000(6) 0.032(7) 0.034(7)
C15S 0.082(9) 0.095(7) 0.092(8) 0.016(6) 0.017(7) 0.015(6)
C16S 0.098(14) 0.057(7) 0.116(11) -0.004(7) 0.027(10) 0.025(7)
Cl3 0.084(12) 0.133(12) 0.094(8) 0.025(9) 0.023(8) 0.026(9)
Cl4 0.137(15) 0.091(9) 0.116(12) -0.013(7) -0.016(10) -0.011(7)
C21S 0.090(10) 0.081(7) 0.075(8) -0.002(6) 0.015(7) 0.012(7)
C22S 0.074(10) 0.068(8) 0.080(9) -0.003(7) 0.003(8) 0.025(7)
C23S 0.086(12) 0.096(10) 0.089(9) -0.010(8) 0.021(8) 0.035(8)
C24S 0.086(9) 0.103(8) 0.088(9) 0.013(8) 0.021(8) 0.024(7)
C25S 0.078(19) 0.078(15) 0.096(15) 0.006(10) 0.008(13) 0.015(11)
C26S 0.089(19) 0.078(13) 0.084(15) -0.011(10) 0.012(13) 0.017(11)
C31S 0.087(11) 0.079(10) 0.087(8) -0.015(8) 0.023(8) 0.027(7)
C32S 0.084(10) 0.101(9) 0.087(8) -0.002(7) 0.028(7) 0.034(7)
C33S 0.084(9) 0.098(9) 0.091(9) 0.012(8) 0.019(8) 0.016(7)
C34S 0.09(2) 0.085(17) 0.079(14) 0.004(12) 0.002(14) 0.013(12)
C35S 0.092(10) 0.082(8) 0.073(8) -0.005(7) 0.016(8) 0.018(7)
C36S 0.072(10) 0.066(9) 0.074(8) 0.003(7) 0.011(7) 0.029(7)
C37S 0.092(14) 0.087(13) 0.113(13) 0.007(12) 0.033(11) 0.016(10)
N3S 0.13(4) 0.11(3) 0.21(4) 0.05(3) 0.06(3) 0.01(2)

loop_
_atom_type_symbol
_atom_type_description
_atom_type_scat_dispersion_real
_atom_type_scat_dispersion_imag
_atom_type_scat_source
C C 0.0033 0.0016 'International Tables Vol C Tables 4.2.6.8 and 6.1.1.4'
H H 0.0000 0.0000 'International Tables Vol C Tables 4.2.6.8 and 6.1.1.4'
N N 0.0061 0.0033 'International Tables Vol C Tables 4.2.6.8 and 6.1.1.4'
Co Co 0.3494 0.9721 'International Tables Vol C Tables 4.2.6.8 and 6.1.1.4'
Cl Cl 0.1484 0.1585 'International Tables Vol C Tables 4.2.6.8 and 6.1.1.4'

loop_
_geom_angle_atom_site_label_1
_geom_angle_atom_site_label_2
_geom_angle_atom_site_label_3
_geom_angle
C104 N1 C101 108.1(9)
C108 N2 C105 111.2(9)
C109 N3 C112 108.6(9)
C116 N4 C113 111.7(9)
C101 N5 C116 121.1(9)
C113 N6 C112 123.5(10)
C104 N7 C105 121.0(9)
C109 N8 C108 120.1(9)
N5 C101 N1 128.3(10)
N5 C101 C102 122.2(9)
N1 C101 C102 109.5(9)
C103 C102 C117 123.3(11)
C103 C102 C101 104.8(9)
C117 C102 C101 131.9(10)
C102 C103 C120 119.0(10)
C102 C103 C104 107.5(10)
C120 C103 C104 133.5(10)
N7 C104 N1 128.8(10)
N7 C104 C103 121.1(10)
N1 C104 C103 110.1(9)
N7 C105 N2 130.6(9)
N7 C105 C106 121.7(10)
N2 C105 C106 107.7(9)
C121 C106 C107 119.5(10)
C121 C106 C105 132.4(10)
C107 C106 C105 108.1(9)
C124 C107 C106 124.4(10)
C124 C107 C108 131.2(10)
C106 C107 C108 104.4(9)
N2 C108 N8 129.6(10)
N2 C108 C107 108.6(9)
N8 C108 C107 121.7(9)
N8 C109 N3 130.0(10)
N8 C109 C110 119.6(10)
N3 C109 C110 110.4(10)
C125 C110 C111 120.7(10)
C125 C110 C109 133.5(11)
C111 C110 C109 105.9(9)
C128 C111 C110 121.0(10)
C128 C111 C112 132.8(11)
C110 C111 C112 106.2(10)
N6 C112 N3 127.8(10)
N6 C112 C111 123.3(11)
N3 C112 C111 108.9(10)
N6 C113 N4 128.0(10)
N6 C113 C114 125.4(11)
N4 C113 C114 106.6(9)
C129 C114 C115 120.8(10)
C129 C114 C113 131.7(11)
C115 C114 C113 107.4(10)
C132 C115 C114 120.4(10)
C132 C115 C116 133.7(11)
C114 C115 C116 105.9(9)
N5 C116 N4 130.9(10)
N5 C116 C115 120.7(9)
N4 C116 C115 108.4(10)
C102 C117 C118 117.4(11)
C117 C118 C119 121.6(10)
C120 C119 C118 118.3(11)
C119 C120 C103 120.4(11)
C122 C121 C106 118.0(10)
C121 C122 C123 120.7(11)
C124 C123 C122 121.9(10)
C107 C124 C123 115.5(10)
C126 C125 C110 119.1(11)
C125 C126 C127 120.6(11)
C126 C127 C128 120.4(11)
C111 C128 C127 118.2(11)
C114 C129 C130 118.4(11)
C129 C130 C131 119.9(11)
C132 C131 C130 121.3(11)
C131 C132 C115 119.1(11)
C201 N11 C204 106.4(7)
C208 N12 C205 109.6(7)
C209 N13 C212 106.3(7)
C216 N14 C213 109.8(7)
C216 N15 C201 120.8(8)
C204 N16 C205 122.2(7)
C208 N17 C209 120.5(8)
C212 N18 C213 124.3(8)
N11 C201 N15 125.7(8)
N11 C201 C202 112.4(8)
N15 C201 C202 121.9(8)
C217 C202 C203 120.9(8)
C217 C202 C201 134.8(9)
C203 C202 C201 104.3(8)
C220 C203 C202 121.1(9)
C220 C203 C204 131.6(9)
C202 C203 C204 107.2(7)
N16 C204 N11 128.6(8)
N16 C204 C203 121.8(7)
N11 C204 C203 109.5(8)
N16 C205 N12 128.9(8)
N16 C205 C206 121.7(8)
N12 C205 C206 109.4(8)
C207 C206 C221 120.8(8)
C207 C206 C205 106.2(7)
C221 C206 C205 132.9(9)
C206 C207 C224 121.8(8)
C206 C207 C208 105.9(8)
C224 C207 C208 132.3(9)
N12 C208 N17 129.2(8)
N12 C208 C207 109.0(8)
N17 C208 C207 121.8(8)
N17 C209 N13 127.9(8)
N17 C209 C210 119.5(8)
N13 C209 C210 112.4(7)
C225 C210 C211 121.5(9)
C225 C210 C209 133.9(9)
C211 C210 C209 104.4(9)
C228 C211 C210 121.2(9)
C228 C211 C212 132.2(9)
C210 C211 C212 106.7(7)
N18 C212 N13 126.5(9)
N18 C212 C211 123.4(8)
N13 C212 C211 110.1(8)
N18 C213 N14 127.5(8)
N18 C213 C214 125.3(8)
N14 C213 C214 107.2(9)
C215 C214 C229 120.8(9)
C215 C214 C213 108.2(7)
C229 C214 C213 131.0(9)
C214 C215 C232 121.4(8)
C214 C215 C216 106.3(8)
C232 C215 C216 132.2(9)
N14 C216 N15 129.6(8)
N14 C216 C215 108.5(8)
N15 C216 C215 121.7(8)
C202 C217 C218 117.8(9)
C217 C218 C219 121.1(10)
C220 C219 C218 121.8(9)
C219 C220 C203 117.5(9)
C222 C221 C206 116.7(9)
C221 C222 C223 123.2(8)
C224 C223 C222 120.1(9)
C223 C224 C207 117.4(9)
C210 C225 C226 116.5(9)
C227 C226 C225 122.4(11)
C226 C227 C228 120.9(10)
C211 C228 C227 117.4(9)
C230 C229 C214 116.7(9)
C229 C230 C231 123.2(8)
C232 C231 C230 120.0(9)
C231 C232 C215 117.8(9)
C309 Co1 C307 68.1(3)
C309 Co1 C302 158.4(4)
C307 Co1 C302 123.4(4)
C309 Co1 C305 108.2(3)
C307 Co1 C305 157.1(4)
C302 Co1 C305 68.5(3)
C309 Co1 C303 159.8(4)
C307 Co1 C303 107.4(4)
C302 Co1 C303 40.6(3)
C305 Co1 C303 67.8(3)
C309 Co1 C308 40.8(4)
C307 Co1 C308 40.1(3)
C302 Co1 C308 159.2(4)
C305 Co1 C308 122.3(4)
C303 Co1 C308 123.1(4)
C309 Co1 C310 40.1(4)
C307 Co1 C310 68.1(4)
C302 Co1 C310 122.9(4)
C305 Co1 C310 124.6(4)
C303 Co1 C310 158.5(4)
C308 Co1 C310 68.0(4)
C309 Co1 C306 67.5(3)
C307 Co1 C306 39.9(3)
C302 Co1 C306 108.4(4)
C305 Co1 C306 161.5(4)
C303 Co1 C306 122.6(3)
C308 Co1 C306 67.2(4)
C310 Co1 C306 40.6(3)
C309 Co1 C301 122.4(4)
C307 Co1 C301 161.5(4)
C302 Co1 C301 41.5(3)
C305 Co1 C301 39.6(3)
C303 Co1 C301 68.1(4)
C308 Co1 C301 157.5(4)
C310 Co1 C301 109.1(4)
C306 Co1 C301 126.1(4)
C309 Co1 C304 123.7(4)
C307 Co1 C304 121.9(4)
C302 Co1 C304 68.4(4)
C305 Co1 C304 39.8(3)
C303 Co1 C304 40.6(3)
C308 Co1 C304 107.5(4)
C310 Co1 C304 159.8(4)
C306 Co1 C304 157.6(4)
C301 Co1 C304 67.2(4)
C305 C301 C302 107.8(9)
C305 C301 C315 126.5(8)
C302 C301 C315 125.7(9)
C305 C301 Co1 69.5(5)
C302 C301 Co1 68.5(5)
C315 C301 Co1 129.1(6)
C303 C302 C301 106.4(8)
C303 C302 C311 128.7(9)
C301 C302 C311 124.7(9)
C303 C302 Co1 69.8(5)
C301 C302 Co1 70.0(5)
C311 C302 Co1 128.8(6)
C302 C303 C304 108.6(8)
C302 C303 C312 125.4(9)
C304 C303 C312 125.9(9)
C302 C303 Co1 69.6(5)
C304 C303 Co1 70.4(5)
C312 C303 Co1 128.7(7)
C305 C304 C303 107.5(8)
C305 C304 C313 126.3(8)
C303 C304 C313 126.1(9)
C305 C304 Co1 69.3(5)
C303 C304 Co1 69.0(5)
C313 C304 Co1 128.4(7)
C301 C305 C304 109.6(7)
C301 C305 C314 126.3(9)
C304 C305 C314 123.8(9)
C301 C305 Co1 70.9(5)
C304 C305 Co1 70.9(5)
C314 C305 Co1 129.8(6)
C307 C306 C310 108.5(8)
C307 C306 C316 125.8(9)
C310 C306 C316 125.7(11)
C307 C306 Co1 69.3(6)
C310 C306 Co1 69.7(5)
C316 C306 Co1 127.3(7)
C306 C307 C308 108.4(8)
C306 C307 C317 125.9(9)
C308 C307 C317 125.5(10)
C306 C307 Co1 70.8(6)
C308 C307 Co1 70.4(5)
C317 C307 Co1 128.6(6)
C307 C308 C309 107.3(9)
C307 C308 C318 126.7(10)
C309 C308 C318 126.0(10)
C307 C308 Co1 69.5(5)
C309 C308 Co1 68.7(6)
C318 C308 Co1 127.7(7)
C310 C309 C308 108.9(8)
C310 C309 C319 125.0(11)
C308 C309 C319 125.9(10)
C310 C309 Co1 71.1(5)
C308 C309 Co1 70.4(5)
C319 C309 Co1 128.0(6)
C309 C310 C306 106.8(9)
C309 C310 C320 127.7(10)
C306 C310 C320 125.4(10)
C309 C310 Co1 68.8(6)
C306 C310 Co1 69.7(5)
C320 C310 Co1 128.7(8)
C404 Co2 C406 164.1(4)
C404 Co2 C408 119.0(4)
C406 Co2 C408 68.7(4)
C404 Co2 C402 68.5(4)
C406 Co2 C402 119.5(4)
C408 Co2 C402 127.0(4)
C404 Co2 C407 153.3(4)
C406 Co2 C407 41.1(3)
C408 Co2 C407 40.6(4)
C402 Co2 C407 108.0(4)
C404 Co2 C401 68.3(4)
C406 Co2 C401 107.9(4)
C408 Co2 C401 165.2(4)
C402 Co2 C401 41.0(3)
C407 Co2 C401 127.5(4)
C404 Co2 C409 107.2(4)
C406 Co2 C409 68.6(4)
C408 Co2 C409 41.3(3)
C402 Co2 C409 165.0(4)
C407 Co2 C409 69.0(4)
C401 Co2 C409 152.3(4)
C404 Co2 C410 127.2(4)
C406 Co2 C410 39.9(3)
C408 Co2 C410 68.2(4)
C402 Co2 C410 153.2(4)
C407 Co2 C410 68.0(4)
C401 Co2 C410 119.0(4)
C409 Co2 C410 40.6(3)
C404 Co2 C405 40.6(3)
C406 Co2 C405 126.5(4)
C408 Co2 C405 152.5(4)
C402 Co2 C405 69.3(4)
C407 Co2 C405 165.2(4)
C401 Co2 C405 41.1(3)
C409 Co2 C405 117.5(4)
C410 Co2 C405 107.5(4)
C404 Co2 C403 40.4(3)
C406 Co2 C403 154.2(4)
C408 Co2 C403 108.3(4)
C402 Co2 C403 40.6(4)
C407 Co2 C403 119.7(4)
C401 Co2 C403 68.2(4)
C409 Co2 C403 127.1(4)
C410 Co2 C403 164.9(4)
C405 Co2 C403 68.4(4)
C402 C401 C405 108.3(9)
C402 C401 C411 124.6(10)
C405 C401 C411 127.1(10)
C402 C401 Co2 69.3(5)
C405 C401 Co2 69.6(5)
C411 C401 Co2 129.1(6)
C403 C402 C401 107.2(9)
C403 C402 C412 127.8(10)
C401 C402 C412 124.8(10)
C403 C402 Co2 70.0(5)
C401 C402 Co2 69.7(5)
C412 C402 Co2 129.8(6)
C404 C403 C402 108.1(10)
C404 C403 C413 127.0(10)
C402 C403 C413 124.8(10)
C404 C403 Co2 68.5(5)
C402 C403 Co2 69.4(5)
C413 C403 Co2 129.3(6)
C403 C404 C405 109.9(10)
C403 C404 C414 126.7(10)
C405 C404 C414 123.3(9)
C403 C404 Co2 71.1(5)
C405 C404 Co2 71.0(5)
C414 C404 Co2 127.6(6)
C404 C405 C401 106.5(9)
C404 C405 C415 127.7(9)
C401 C405 C415 125.8(10)
C404 C405 Co2 68.5(5)
C401 C405 Co2 69.3(5)
C415 C405 Co2 128.7(6)
C410 C406 C407 108.0(10)
C410 C406 C416 127.5(11)
C407 C406 C416 124.5(10)
C410 C406 Co2 70.5(5)
C407 C406 Co2 69.6(5)
C416 C406 Co2 127.4(6)
C408 C407 C406 107.6(9)
C408 C407 C417 125.6(11)
C406 C407 C417 126.8(11)
C408 C407 Co2 69.6(5)
C406 C407 Co2 69.2(5)
C417 C407 Co2 127.6(6)
C407 C408 C409 108.2(10)
C407 C408 C418 124.9(11)
C409 C408 C418 126.9(11)
C407 C408 Co2 69.7(5)
C409 C408 Co2 69.6(5)
C418 C408 Co2 128.7(6)
C410 C409 C408 106.4(9)
C410 C409 C419 126.7(10)
C408 C409 C419 126.8(10)
C410 C409 Co2 69.7(5)
C408 C409 Co2 69.1(5)
C419 C409 Co2 128.3(6)
C406 C410 C409 109.7(10)
C406 C410 C420 124.4(10)
C409 C410 C420 125.9(10)
C406 C410 Co2 69.6(5)
C409 C410 Co2 69.7(5)
C420 C410 Co2 127.5(6)
C3S C2S C1S 122(2)
C2S C3S C4S 121(2)
C3S C4S C5S 116.9(19)
C6S C5S C4S 114.8(19)
C92S C91S C96S 120.0
C91S C92S C93S 120.0
C94S C93S C92S 120.0
C93S C94S C95S 120.0
C94S C95S C96S 120.0
C95S C96S C91S 120.0
C95S C96S C97S 118.7(6)
C91S C96S C97S 121.2(6)
N2S C97S C96S 174(2)
C02S C01S C06S 120.0
C02S C01S Cl7 121.8(7)
C06S C01S Cl7 117.9(7)
C03S C02S C01S 120.0
C03S C02S Cl8 120.1(7)
C01S C02S Cl8 119.7(7)
C02S C03S C04S 120.0
C05S C04S C03S 120.0
C04S C05S C06S 120.0
C05S C06S C01S 120.0
C72S C71S C76S 120.0
C73S C72S C71S 120.0
C72S C73S C74S 120.0
C75S C74S C73S 120.0
C74S C75S C76S 120.0
C75S C76S C71S 120.0
C75S C76S C77S 118.8(6)
C71S C76S C77S 121.2(6)
N1S C77S C76S 176.8(13)
C82S C81S C86S 120.0
C82S C81S Cl5 121.9(7)
C86S C81S Cl5 118.0(7)
C81S C82S C83S 120.0
C81S C82S Cl6 119.7(6)
C83S C82S Cl6 120.1(6)
C84S C83S C82S 120.0
C83S C84S C85S 120.0
C86S C85S C84S 120.0
C85S C86S C81S 120.0
C12S C11S C16S 120.0
C12S C11S Cl1 122.0(6)
C16S C11S Cl1 118.0(6)
C13S C12S C11S 120.0
C13S C12S Cl2 120.1(6)
C11S C12S Cl2 119.6(6)
C12S C13S C14S 120.0
C15S C14S C13S 120.0
C14S C15S C16S 120.0
C15S C16S C11S 120.0
C22S C21S C26S 120.0
C22S C21S Cl3 121.8(7)
C26S C21S Cl3 117.8(7)
C23S C22S C21S 120.0
C23S C22S Cl4 120.1(6)
C21S C22S Cl4 119.7(6)
C24S C23S C22S 120.0
C25S C24S C23S 120.0
C24S C25S C26S 120.0
C25S C26S C21S 120.0
C32S C31S C36S 120.0
C31S C32S C33S 120.0
C34S C33S C32S 120.0
C33S C34S C35S 120.0
C36S C35S C34S 120.0
C35S C36S C31S 120.0
C35S C36S C37S 118.7(6)
C31S C36S C37S 121.1(6)
N3S C37S C36S 174.3(19)

loop_
_geom_bond_atom_site_label_1
_geom_bond_atom_site_label_2
_geom_bond_distance
N1 C104 1.359(11)
N1 C101 1.370(10)
N2 C108 1.342(10)
N2 C105 1.354(11)
N3 C109 1.357(11)
N3 C112 1.374(12)
N4 C116 1.357(10)
N4 C113 1.365(11)
N5 C101 1.340(11)
N5 C116 1.340(11)
N6 C113 1.326(11)
N6 C112 1.330(11)
N7 C104 1.335(11)
N7 C105 1.349(10)
N8 C109 1.345(11)
N8 C108 1.347(11)
C101 C102 1.508(12)
C102 C103 1.382(12)
C102 C117 1.391(11)
C103 C120 1.408(12)
C103 C104 1.469(12)
C105 C106 1.464(12)
C106 C121 1.395(12)
C106 C107 1.398(12)
C107 C124 1.379(11)
C107 C108 1.499(12)
C109 C110 1.468(12)
C110 C125 1.394(11)
C110 C111 1.402(12)
C111 C128 1.387(12)
C111 C112 1.482(12)
C113 C114 1.470(12)
C114 C129 1.381(13)
C114 C115 1.413(12)
C115 C132 1.388(11)
C115 C116 1.457(12)
C117 C118 1.400(12)
C118 C119 1.430(13)
C119 C120 1.404(12)
C121 C122 1.391(11)
C122 C123 1.416(12)
C123 C124 1.395(12)
C125 C126 1.380(13)
C126 C127 1.409(13)
C127 C128 1.410(12)
C129 C130 1.396(12)
C130 C131 1.421(13)
C131 C132 1.356(12)
N11 C201 1.354(10)
N11 C204 1.386(9)
N12 C208 1.351(10)
N12 C205 1.359(9)
N13 C209 1.369(10)
N13 C212 1.376(9)
N14 C216 1.353(10)
N14 C213 1.410(9)
N15 C216 1.354(9)
N15 C201 1.364(9)
N16 C204 1.335(10)
N16 C205 1.338(10)
N17 C208 1.351(9)
N17 C209 1.365(9)
N18 C212 1.316(10)
N18 C213 1.331(10)
C201 C202 1.458(11)
C202 C217 1.387(12)
C202 C203 1.400(11)
C203 C220 1.399(10)
C203 C204 1.460(11)
C205 C206 1.463(11)
C206 C207 1.401(11)
C206 C221 1.407(9)
C207 C224 1.403(11)
C207 C208 1.480(10)
C209 C210 1.471(11)
C210 C225 1.397(12)
C210 C211 1.404(11)
C211 C228 1.398(10)
C211 C212 1.484(11)
C213 C214 1.434(11)
C214 C215 1.400(11)
C214 C229 1.406(10)
C215 C232 1.406(11)
C215 C216 1.465(10)
C217 C218 1.391(10)
C218 C219 1.393(11)
C219 C220 1.374(12)
C221 C222 1.384(11)
C222 C223 1.402(11)
C223 C224 1.398(10)
C225 C226 1.399(11)
C226 C227 1.390(12)
C227 C228 1.400(12)
C229 C230 1.381(12)
C230 C231 1.401(12)
C231 C232 1.389(10)
Co1 C309 2.029(9)
Co1 C307 2.040(9)
Co1 C302 2.040(9)
Co1 C305 2.042(8)
Co1 C303 2.043(9)
Co1 C308 2.051(10)
Co1 C310 2.059(9)
Co1 C306 2.059(9)
Co1 C301 2.060(9)
Co1 C304 2.063(9)
C301 C305 1.391(11)
C301 C302 1.452(11)
C301 C315 1.517(12)
C302 C303 1.416(12)
C302 C311 1.511(10)
C303 C304 1.425(10)
C303 C312 1.521(11)
C304 C305 1.399(11)
C304 C313 1.522(12)
C305 C314 1.536(9)
C306 C307 1.400(12)
C306 C310 1.429(11)
C306 C316 1.529(11)
C307 C308 1.403(11)
C307 C317 1.517(11)
C308 C309 1.424(13)
C308 C318 1.522(13)
C309 C310 1.400(13)
C309 C319 1.518(10)
C310 C320 1.509(13)
Co2 C404 2.031(8)
Co2 C406 2.052(8)
Co2 C408 2.056(9)
Co2 C402 2.056(9)
Co2 C407 2.057(8)
Co2 C401 2.061(9)
Co2 C409 2.063(9)
Co2 C410 2.064(9)
Co2 C405 2.064(8)
Co2 C403 2.065(9)
C401 C402 1.443(12)
C401 C405 1.447(12)
C401 C411 1.515(12)
C402 C403 1.429(13)
C402 C412 1.509(11)
C403 C404 1.414(12)
C403 C413 1.521(12)
C404 C405 1.420(12)
C404 C414 1.508(12)
C405 C415 1.507(11)
C406 C410 1.403(12)
C406 C407 1.444(12)
C406 C416 1.480(12)
C407 C408 1.428(13)
C407 C417 1.518(12)
C408 C409 1.452(12)
C408 C418 1.510(12)
C409 C410 1.432(12)
C409 C419 1.485(12)
C410 C420 1.506(11)
C1S C2S 1.55(2)
C2S C3S 1.43(2)
C3S C4S 1.47(2)
C4S C5S 1.52(2)
C5S C6S 1.43(2)
C91S C92S 1.3900
C91S C96S 1.3900
C92S C93S 1.3900
C93S C94S 1.3900
C94S C95S 1.3900
C95S C96S 1.3900
C96S C97S 1.437(10)
C97S N2S 1.142(11)
Cl7 C01S 1.745(8)
Cl8 C02S 1.762(9)
C01S C02S 1.3900
C01S C06S 1.3900
C02S C03S 1.3900
C03S C04S 1.3900
C04S C05S 1.3900
C05S C06S 1.3900
C71S C72S 1.3900
C71S C76S 1.3900
C72S C73S 1.3900
C73S C74S 1.3900
C74S C75S 1.3900
C75S C76S 1.3900
C76S C77S 1.436(10)
C77S N1S 1.141(11)
Cl5 C81S 1.744(8)
Cl6 C82S 1.762(9)
C81S C82S 1.3900
C81S C86S 1.3900
C82S C83S 1.3900
C83S C84S 1.3900
C84S C85S 1.3900
C85S C86S 1.3900
Cl1 C11S 1.744(8)
Cl2 C12S 1.763(9)
C11S C12S 1.3900
C11S C16S 1.3900
C12S C13S 1.3900
C13S C14S 1.3900
C14S C15S 1.3900
C15S C16S 1.3900
Cl3 C21S 1.745(8)
Cl4 C22S 1.762(9)
C21S C22S 1.3900
C21S C26S 1.3900
C22S C23S 1.3900
C23S C24S 1.3900
C24S C25S 1.3900
C25S C26S 1.3900
C31S C32S 1.3900
C31S C36S 1.3900
C32S C33S 1.3900
C33S C34S 1.3900
C34S C35S 1.3900
C35S C36S 1.3900
C36S C37S 1.437(10)
C37S N3S 1.142(11)
